data_7006245
loop_
_publ_author_name
'Huang, Chi-An'
'Chen, Chi-Tien'

_publ_section_title
;
 Lithium complexes supported by amine bis-phenolate ligands as
 efficient catalysts for ring-opening polymerization of L-lactide.
;
_journal_issue 47
_journal_name_full 'Dalton transactions (Cambridge, England : 2003)'
_journal_page_first 5561
_journal_page_last 5566
_journal_paper_doi 10.1039/b711100b
_journal_year 2007
_chemical_formula_sum 'C72 H102 Li2 N4 O4'
_chemical_formula_weight 1101.46
_chemical_name_systematic
;
?
;
_space_group_IT_number 2
_symmetry_cell_setting triclinic
_symmetry_space_group_name_Hall '-P 1'
_symmetry_space_group_name_H-M 'P -1'
_atom_sites_solution_hydrogens geom
_atom_sites_solution_primary direct
_atom_sites_solution_secondary difmap
_audit_creation_method SHELXL-97
_cell_angle_alpha 95.307(3)
_cell_angle_beta 106.674(4)
_cell_angle_gamma 103.336(4)
_cell_formula_units_Z 1
_cell_length_a 9.4797(17)
_cell_length_b 12.810(2)
_cell_length_c 15.438(3)
_cell_measurement_reflns_used 3223
_cell_measurement_temperature 293(2)
_cell_measurement_theta_max 26.031
_cell_measurement_theta_min 2.303
_cell_volume 1722.0(5)
_computing_cell_refinement 'Bruker SMART'
_computing_data_collection 'Bruker SMART'
_computing_data_reduction 'Bruker SHELXTL'
_computing_molecular_graphics 'Bruker SHELXTL'
_computing_publication_material 'Bruker SHELXTL'
_computing_structure_refinement 'SHELXL-97 (Sheldrick, 1997)'
_computing_structure_solution 'SHELXS-97 (Sheldrick, 1990)'
_diffrn_ambient_temperature 293(2)
_diffrn_measured_fraction_theta_full 0.981
_diffrn_measured_fraction_theta_max 0.981
_diffrn_measurement_device_type 'CCD area detector'
_diffrn_measurement_method 'phi and omega scans'
_diffrn_radiation_monochromator graphite
_diffrn_radiation_source 'fine-focus sealed tube'
_diffrn_radiation_type MoK\a
_diffrn_radiation_wavelength 0.71073
_diffrn_reflns_av_R_equivalents 0.0249
_diffrn_reflns_av_sigmaI/netI 0.0414
_diffrn_reflns_limit_h_max 6
_diffrn_reflns_limit_h_min -11
_diffrn_reflns_limit_k_max 15
_diffrn_reflns_limit_k_min -15
_diffrn_reflns_limit_l_max 19
_diffrn_reflns_limit_l_min -18
_diffrn_reflns_number 9824
_diffrn_reflns_theta_full 26.05
_diffrn_reflns_theta_max 26.05
_diffrn_reflns_theta_min 1.98
_exptl_absorpt_coefficient_mu 0.064
_exptl_absorpt_correction_T_max 1.000
_exptl_absorpt_correction_T_min 0.716
_exptl_absorpt_correction_type SADABS
_exptl_crystal_colour colcorless
_exptl_crystal_density_diffrn 1.062
_exptl_crystal_density_method 'not measured'
_exptl_crystal_description parallelepiped
_exptl_crystal_F_000 600
_exptl_crystal_size_max 0.14
_exptl_crystal_size_mid 0.10
_exptl_crystal_size_min 0.09
_refine_diff_density_max 0.359
_refine_diff_density_min -0.242
_refine_diff_density_rms 0.043
_refine_ls_extinction_method none
_refine_ls_goodness_of_fit_ref 1.016
_refine_ls_hydrogen_treatment mixed
_refine_ls_matrix_type full
_refine_ls_number_parameters 401
_refine_ls_number_reflns 6670
_refine_ls_number_restraints 0
_refine_ls_restrained_S_all 1.016
_refine_ls_R_factor_all 0.0875
_refine_ls_R_factor_gt 0.0553
_refine_ls_shift/su_max 0.000
_refine_ls_shift/su_mean 0.000
_refine_ls_structure_factor_coef Fsqd
_refine_ls_weighting_details 'calc w=1/[\s^2^(Fo^2^)+(0.1000P)^2^+0.0000P] where P=(Fo^2^+2Fc^2^)/3'
_refine_ls_weighting_scheme calc
_refine_ls_wR_factor_gt 0.1530
_refine_ls_wR_factor_ref 0.1721
_reflns_number_gt 4193
_reflns_number_total 6670
_reflns_threshold_expression >2sigma(I)
_cod_data_source_file b711100b.txt
_cod_data_source_block compound_4
_cod_depositor_comments
;
The following automatic conversions were performed:
'_symmetry_cell_setting' value 'Triclinic' changed to 'triclinic'
according to '/home/saulius/struct/CIF-dictionaries/cif_core.dic'
dictionary named 'cif_core.dic' version 2.4.1 from 2010-06-29.

Automatic conversion script
Id: cif_fix_enum 1527 2010-12-29 10:47:43Z saulius 
;
_cod_original_cell_volume 1721.9(5)
_cod_original_sg_symbol_H-M P-1
_cod_database_code 7006245

loop_
_symmetry_equiv_pos_as_xyz
'x, y, z'
'-x, -y, -z'

loop_
_atom_site_label
_atom_site_type_symbol
_atom_site_fract_x
_atom_site_fract_y
_atom_site_fract_z
_atom_site_U_iso_or_equiv
_atom_site_adp_type
_atom_site_occupancy
_atom_site_symmetry_multiplicity
_atom_site_calc_flag
_atom_site_refinement_flags
_atom_site_disorder_assembly
_atom_site_disorder_group
Li Li 0.4565(4) 0.6468(2) 0.5055(2) 0.0458(7) Uani 1 1 d . . .
O1 O 0.31906(14) 0.53492(10) 0.39976(8) 0.0434(3) Uani 1 1 d . . .
H1 H 0.359(3) 0.466(2) 0.3918(19) 0.099(9) Uiso 1 1 d . . .
O2 O 0.59029(14) 0.63090(9) 0.61790(8) 0.0419(3) Uani 1 1 d . . .
N1 N 0.62206(16) 0.70602(11) 0.44615(10) 0.0389(4) Uani 1 1 d . . .
N2 N 0.39868(19) 0.79388(12) 0.48577(11) 0.0504(4) Uani 1 1 d . . .
C1 C 0.2941(2) 0.58012(14) 0.32076(12) 0.0394(4) Uani 1 1 d . . .
C2 C 0.1472(2) 0.57998(15) 0.26666(13) 0.0451(5) Uani 1 1 d . . .
C3 C 0.1371(2) 0.62848(17) 0.18843(14) 0.0533(5) Uani 1 1 d . . .
H3A H 0.0405 0.6294 0.1521 0.064 Uiso 1 1 calc R . .
C4 C 0.2607(3) 0.67515(17) 0.16139(13) 0.0531(5) Uani 1 1 d . . .
C5 C 0.4035(2) 0.67458(16) 0.21740(13) 0.0487(5) Uani 1 1 d . . .
H5A H 0.4893 0.7057 0.2014 0.058 Uiso 1 1 calc R . .
C6 C 0.4226(2) 0.62921(14) 0.29636(12) 0.0408(4) Uani 1 1 d . . .
C7 C 0.5803(2) 0.63391(15) 0.35705(12) 0.0425(4) Uani 1 1 d . . .
H7A H 0.5848 0.5611 0.3677 0.051 Uiso 1 1 calc R . .
H7B H 0.6538 0.6602 0.3261 0.051 Uiso 1 1 calc R . .
C8 C 0.7717(2) 0.70214(15) 0.50779(12) 0.0429(4) Uani 1 1 d . . .
H8A H 0.8516 0.7360 0.4837 0.051 Uiso 1 1 calc R . .
H8B H 0.7726 0.6267 0.5090 0.051 Uiso 1 1 calc R . .
C9 C 0.8054(2) 0.75919(14) 0.60421(12) 0.0405(4) Uani 1 1 d . . .
C10 C 0.9355(2) 0.84602(15) 0.64374(13) 0.0447(4) Uani 1 1 d . . .
H10A H 0.9991 0.8691 0.6093 0.054 Uiso 1 1 calc R . .
C11 C 0.9732(2) 0.89937(15) 0.73353(13) 0.0472(5) Uani 1 1 d . A .
C12 C 0.8697(2) 0.86489(15) 0.78016(13) 0.0484(5) Uani 1 1 d . . .
H12A H 0.8904 0.9015 0.8392 0.058 Uiso 1 1 calc R . .
C13 C 0.7378(2) 0.77945(14) 0.74440(13) 0.0434(4) Uani 1 1 d . . .
C14 C 0.7082(2) 0.72184(13) 0.65532(12) 0.0391(4) Uani 1 1 d . . .
C15 C 0.6199(2) 0.81796(15) 0.43328(14) 0.0466(5) Uani 1 1 d . . .
H15A H 0.6380 0.8299 0.3758 0.056 Uiso 1 1 calc R . .
H15B H 0.7028 0.8682 0.4823 0.056 Uiso 1 1 calc R . .
C16 C 0.4723(2) 0.84291(14) 0.43231(13) 0.0464(5) Uani 1 1 d . . .
C17 C 0.4210(3) 0.91970(17) 0.38223(15) 0.0601(6) Uani 1 1 d . . .
H17A H 0.4729 0.9516 0.3445 0.072 Uiso 1 1 calc R . .
C18 C 0.2928(3) 0.9477(2) 0.38933(18) 0.0756(8) Uani 1 1 d . . .
H18A H 0.2568 0.9987 0.3565 0.091 Uiso 1 1 calc R . .
C19 C 0.2186(3) 0.8990(2) 0.44585(19) 0.0729(7) Uani 1 1 d . . .
H19A H 0.1324 0.9172 0.4526 0.088 Uiso 1 1 calc R . .
C20 C 0.2745(3) 0.82315(18) 0.49205(17) 0.0623(6) Uani 1 1 d . . .
H20A H 0.2234 0.7902 0.5298 0.075 Uiso 1 1 calc R . .
C21 C 0.2425(3) 0.7279(2) 0.07450(15) 0.0712(7) Uani 1 1 d . . .
C22 C 0.3095(7) 0.8476(3) 0.1030(3) 0.198(3) Uani 1 1 d . . .
H22A H 0.2533 0.8765 0.1375 0.297 Uiso 1 1 calc R . .
H22B H 0.3041 0.8812 0.0495 0.297 Uiso 1 1 calc R . .
H22C H 0.4144 0.8624 0.1404 0.297 Uiso 1 1 calc R . .
C23 C 0.3345(6) 0.6868(5) 0.0197(3) 0.191(3) Uani 1 1 d . . .
H23A H 0.3245 0.7194 -0.0345 0.286 Uiso 1 1 calc R . .
H23B H 0.2970 0.6090 0.0025 0.286 Uiso 1 1 calc R . .
H23C H 0.4402 0.7058 0.0565 0.286 Uiso 1 1 calc R . .
C24 C 0.0822(4) 0.7016(3) 0.0131(2) 0.1365(17) Uani 1 1 d . . .
H24A H 0.0207 0.7271 0.0455 0.205 Uiso 1 1 calc R . .
H24B H 0.0434 0.6242 -0.0063 0.205 Uiso 1 1 calc R . .
H24C H 0.0787 0.7364 -0.0396 0.205 Uiso 1 1 calc R . .
C25 C 0.0010(2) 0.52530(17) 0.28806(14) 0.0513(5) Uani 1 1 d . . .
C26 C 0.0103(3) 0.5681(3) 0.38594(18) 0.0877(9) Uani 1 1 d . . .
H26A H -0.0822 0.5330 0.3972 0.132 Uiso 1 1 calc R . .
H26B H 0.0230 0.6453 0.3933 0.132 Uiso 1 1 calc R . .
H26C H 0.0958 0.5529 0.4288 0.132 Uiso 1 1 calc R . .
C27 C -0.0210(3) 0.40281(19) 0.2752(2) 0.0815(8) Uani 1 1 d . . .
H27A H -0.1122 0.3682 0.2881 0.122 Uiso 1 1 calc R . .
H27B H 0.0655 0.3867 0.3164 0.122 Uiso 1 1 calc R . .
H27C H -0.0302 0.3762 0.2131 0.122 Uiso 1 1 calc R . .
C28 C -0.1431(3) 0.5463(2) 0.22461(19) 0.0784(7) Uani 1 1 d . . .
H28A H -0.2305 0.5106 0.2407 0.118 Uiso 1 1 calc R . .
H28B H -0.1563 0.5181 0.1621 0.118 Uiso 1 1 calc R . .
H28C H -0.1329 0.6232 0.2312 0.118 Uiso 1 1 calc R . .
C29 C 1.1226(2) 0.98921(18) 0.78051(15) 0.0597(6) Uani 1 1 d . . .
C30 C 1.0843(6) 1.0929(4) 0.8173(6) 0.0960(17) Uani 0.60 1 d P A 1
H30A H 1.1773 1.1494 0.8466 0.144 Uiso 0.60 1 calc PR A 1
H30B H 1.0312 1.0762 0.8608 0.144 Uiso 0.60 1 calc PR A 1
H30C H 1.0207 1.1171 0.7671 0.144 Uiso 0.60 1 calc PR A 1
C31 C 1.2205(6) 0.9504(5) 0.8617(4) 0.0797(15) Uani 0.60 1 d P A 1
H31A H 1.2465 0.8871 0.8398 0.120 Uiso 0.60 1 calc PR A 1
H31B H 1.1641 0.9326 0.9034 0.120 Uiso 0.60 1 calc PR A 1
H31C H 1.3124 1.0072 0.8928 0.120 Uiso 0.60 1 calc PR A 1
C32 C 1.2144(7) 1.0191(7) 0.7189(3) 0.095(2) Uani 0.60 1 d P A 1
H32A H 1.2388 0.9558 0.6954 0.142 Uiso 0.60 1 calc PR A 1
H32B H 1.3072 1.0738 0.7526 0.142 Uiso 0.60 1 calc PR A 1
H32C H 1.1567 1.0469 0.6689 0.142 Uiso 0.60 1 calc PR A 1
C30' C 1.1496(15) 1.0240(14) 0.8772(7) 0.176(7) Uani 0.40 1 d P A 2
H30D H 1.1959 0.9753 0.9119 0.264 Uiso 0.40 1 calc PR A 2
H30E H 1.0541 1.0232 0.8874 0.264 Uiso 0.40 1 calc PR A 2
H30F H 1.2166 1.0964 0.8964 0.264 Uiso 0.40 1 calc PR A 2
C31' C 1.2524(11) 0.9412(15) 0.770(2) 0.299(16) Uani 0.40 1 d P A 2
H31D H 1.2111 0.8657 0.7430 0.449 Uiso 0.40 1 calc PR A 2
H31E H 1.3256 0.9479 0.8298 0.449 Uiso 0.40 1 calc PR A 2
H31F H 1.3018 0.9799 0.7320 0.449 Uiso 0.40 1 calc PR A 2
C32' C 1.1184(16) 1.0859(11) 0.7323(11) 0.166(6) Uani 0.40 1 d P A 2
H32D H 1.1479 1.0746 0.6784 0.248 Uiso 0.40 1 calc PR A 2
H32E H 1.1880 1.1503 0.7728 0.248 Uiso 0.40 1 calc PR A 2
H32F H 1.0167 1.0947 0.7150 0.248 Uiso 0.40 1 calc PR A 2
C33 C 0.6287(2) 0.74767(17) 0.80094(14) 0.0540(5) Uani 1 1 d . . .
C34 C 0.6286(3) 0.6352(2) 0.82505(18) 0.0782(8) Uani 1 1 d . . .
H34A H 0.7306 0.6351 0.8593 0.117 Uiso 1 1 calc R . .
H34B H 0.5929 0.5825 0.7697 0.117 Uiso 1 1 calc R . .
H34C H 0.5623 0.6169 0.8613 0.117 Uiso 1 1 calc R . .
C35 C 0.4674(3) 0.7503(3) 0.7458(2) 0.0907(9) Uani 1 1 d . . .
H35A H 0.4335 0.7012 0.6885 0.136 Uiso 1 1 calc R . .
H35B H 0.4686 0.8228 0.7343 0.136 Uiso 1 1 calc R . .
H35C H 0.3988 0.7284 0.7801 0.136 Uiso 1 1 calc R . .
C36 C 0.6761(3) 0.8274(2) 0.89102(19) 0.0920(9) Uani 1 1 d . . .
H36A H 0.7768 0.8277 0.9279 0.138 Uiso 1 1 calc R . .
H36B H 0.6051 0.8052 0.9237 0.138 Uiso 1 1 calc R . .
H36C H 0.6760 0.8992 0.8779 0.138 Uiso 1 1 calc R . .

loop_
_atom_site_aniso_label
_atom_site_aniso_U_11
_atom_site_aniso_U_22
_atom_site_aniso_U_33
_atom_site_aniso_U_23
_atom_site_aniso_U_13
_atom_site_aniso_U_12
Li 0.0463(18) 0.0414(16) 0.0495(18) 0.0079(14) 0.0156(14) 0.0109(13)
O1 0.0488(8) 0.0397(7) 0.0413(7) 0.0074(6) 0.0145(6) 0.0108(6)
O2 0.0416(7) 0.0349(6) 0.0446(7) 0.0038(5) 0.0115(6) 0.0055(5)
N1 0.0395(8) 0.0354(8) 0.0405(8) 0.0044(6) 0.0122(7) 0.0092(6)
N2 0.0524(10) 0.0414(9) 0.0566(10) 0.0013(8) 0.0163(8) 0.0152(7)
C1 0.0456(11) 0.0340(9) 0.0372(9) 0.0020(7) 0.0131(8) 0.0095(8)
C2 0.0469(11) 0.0419(10) 0.0432(10) 0.0015(8) 0.0118(9) 0.0113(8)
C3 0.0505(12) 0.0554(12) 0.0462(11) 0.0073(9) 0.0039(9) 0.0144(10)
C4 0.0622(14) 0.0529(12) 0.0403(11) 0.0095(9) 0.0125(10) 0.0126(10)
C5 0.0510(12) 0.0487(11) 0.0422(11) 0.0051(9) 0.0164(9) 0.0045(9)
C6 0.0437(11) 0.0379(9) 0.0390(10) 0.0022(8) 0.0122(8) 0.0103(8)
C7 0.0438(11) 0.0439(10) 0.0421(10) 0.0035(8) 0.0190(8) 0.0112(8)
C8 0.0412(10) 0.0446(10) 0.0451(10) 0.0066(8) 0.0177(8) 0.0113(8)
C9 0.0398(10) 0.0387(9) 0.0424(10) 0.0056(8) 0.0114(8) 0.0120(8)
C10 0.0396(10) 0.0449(10) 0.0469(11) 0.0087(8) 0.0132(8) 0.0070(8)
C11 0.0454(11) 0.0403(10) 0.0482(11) 0.0065(8) 0.0086(9) 0.0051(8)
C12 0.0536(12) 0.0422(10) 0.0449(11) 0.0015(8) 0.0131(9) 0.0101(9)
C13 0.0457(11) 0.0395(10) 0.0440(10) 0.0051(8) 0.0144(8) 0.0103(8)
C14 0.0383(10) 0.0337(9) 0.0424(10) 0.0048(8) 0.0104(8) 0.0082(7)
C15 0.0502(12) 0.0381(10) 0.0494(11) 0.0092(8) 0.0144(9) 0.0090(8)
C16 0.0527(12) 0.0351(9) 0.0454(11) 0.0009(8) 0.0086(9) 0.0114(8)
C17 0.0732(15) 0.0482(12) 0.0555(13) 0.0091(10) 0.0105(11) 0.0223(11)
C18 0.0855(19) 0.0623(15) 0.0722(16) 0.0027(13) 0.0011(14) 0.0407(14)
C19 0.0637(16) 0.0656(15) 0.0884(18) -0.0020(14) 0.0163(14) 0.0312(12)
C20 0.0598(14) 0.0549(13) 0.0741(15) -0.0016(11) 0.0248(12) 0.0195(11)
C21 0.0730(16) 0.0817(17) 0.0455(12) 0.0227(12) 0.0079(12) 0.0041(13)
C22 0.294(6) 0.097(3) 0.102(3) 0.063(2) -0.035(3) -0.035(3)
C23 0.195(5) 0.364(8) 0.089(3) 0.116(4) 0.088(3) 0.135(5)
C24 0.111(3) 0.186(4) 0.075(2) 0.069(2) -0.0090(19) -0.001(3)
C25 0.0413(11) 0.0564(12) 0.0539(12) 0.0065(10) 0.0130(9) 0.0125(9)
C26 0.0629(16) 0.126(2) 0.0725(17) -0.0013(16) 0.0356(13) 0.0114(15)
C27 0.0536(15) 0.0572(14) 0.128(2) 0.0166(15) 0.0248(15) 0.0080(11)
C28 0.0522(14) 0.0929(19) 0.0938(19) 0.0235(16) 0.0207(13) 0.0270(13)
C29 0.0528(13) 0.0569(13) 0.0521(13) 0.0046(10) 0.0073(10) -0.0045(10)
C30 0.089(4) 0.048(2) 0.113(5) -0.013(3) 0.002(3) -0.008(2)
C31 0.053(3) 0.100(4) 0.066(3) 0.026(3) -0.002(2) 0.004(3)
C32 0.062(4) 0.122(5) 0.058(3) 0.010(3) 0.011(3) -0.045(3)
C30' 0.130(11) 0.210(15) 0.081(6) -0.046(8) 0.014(7) -0.108(10)
C31' 0.039(5) 0.221(17) 0.52(4) -0.22(2) 0.028(12) -0.005(8)
C32' 0.111(9) 0.117(9) 0.178(13) 0.054(9) -0.025(9) -0.065(7)
C33 0.0562(13) 0.0542(12) 0.0504(12) -0.0002(9) 0.0254(10) 0.0052(10)
C34 0.107(2) 0.0666(15) 0.0690(16) 0.0171(13) 0.0475(15) 0.0106(14)
C35 0.0649(17) 0.127(3) 0.091(2) 0.0093(18) 0.0418(15) 0.0292(16)
C36 0.107(2) 0.0807(18) 0.0822(18) -0.0219(14) 0.0602(17) -0.0097(15)

loop_
_atom_type_symbol
_atom_type_description
_atom_type_scat_dispersion_real
_atom_type_scat_dispersion_imag
_atom_type_scat_source
C C 0.0033 0.0016 'International Tables Vol C Tables 4.2.6.8 and 6.1.1.4'
H H 0.0000 0.0000 'International Tables Vol C Tables 4.2.6.8 and 6.1.1.4'
Li Li -0.0003 0.0001 'International Tables Vol C Tables 4.2.6.8 and 6.1.1.4'
N N 0.0061 0.0033 'International Tables Vol C Tables 4.2.6.8 and 6.1.1.4'
O O 0.0106 0.0060 'International Tables Vol C Tables 4.2.6.8 and 6.1.1.4'

loop_
_geom_angle_atom_site_label_1
_geom_angle_atom_site_label_2
_geom_angle_atom_site_label_3
_geom_angle
_geom_angle_site_symmetry_1
_geom_angle_site_symmetry_3
_geom_angle_publ_flag
O2 Li O1 129.77(17) . . ?
O2 Li N1 97.17(15) . . ?
O1 Li N1 97.10(15) . . ?
O2 Li N2 121.96(17) . . ?
O1 Li N2 107.24(15) . . ?
N1 Li N2 84.27(12) . . ?
C1 O1 Li 109.79(13) . . ?
C1 O1 H1 111.0(15) . . ?
Li O1 H1 113.2(15) . . ?
C14 O2 Li 111.72(14) . . ?
C15 N1 C7 111.08(14) . . ?
C15 N1 C8 111.59(14) . . ?
C7 N1 C8 111.03(13) . . ?
C15 N1 Li 108.01(14) . . ?
C7 N1 Li 106.62(14) . . ?
C8 N1 Li 108.29(13) . . ?
C16 N2 C20 117.64(18) . . ?
C16 N2 Li 109.09(15) . . ?
C20 N2 Li 129.29(17) . . ?
O1 C1 C2 122.25(16) . . ?
O1 C1 C6 117.58(16) . . ?
C2 C1 C6 120.15(17) . . ?
C3 C2 C1 116.76(18) . . ?
C3 C2 C25 120.27(18) . . ?
C1 C2 C25 122.91(17) . . ?
C4 C3 C2 124.51(19) . . ?
C4 C3 H3A 117.7 . . ?
C2 C3 H3A 117.7 . . ?
C3 C4 C5 116.72(18) . . ?
C3 C4 C21 122.2(2) . . ?
C5 C4 C21 121.1(2) . . ?
C6 C5 C4 122.03(18) . . ?
C6 C5 H5A 119.0 . . ?
C4 C5 H5A 119.0 . . ?
C5 C6 C1 119.79(17) . . ?
C5 C6 C7 120.28(17) . . ?
C1 C6 C7 119.92(16) . . ?
N1 C7 C6 111.88(14) . . ?
N1 C7 H7A 109.2 . . ?
C6 C7 H7A 109.2 . . ?
N1 C7 H7B 109.2 . . ?
C6 C7 H7B 109.2 . . ?
H7A C7 H7B 107.9 . . ?
N1 C8 C9 112.38(14) . . ?
N1 C8 H8A 109.1 . . ?
C9 C8 H8A 109.1 . . ?
N1 C8 H8B 109.1 . . ?
C9 C8 H8B 109.1 . . ?
H8A C8 H8B 107.9 . . ?
C10 C9 C14 120.20(17) . . ?
C10 C9 C8 119.97(17) . . ?
C14 C9 C8 119.78(16) . . ?
C9 C10 C11 121.87(18) . . ?
C9 C10 H10A 119.1 . . ?
C11 C10 H10A 119.1 . . ?
C12 C11 C10 116.45(17) . . ?
C12 C11 C29 121.14(18) . . ?
C10 C11 C29 122.39(18) . . ?
C13 C12 C11 124.35(18) . . ?
C13 C12 H12A 117.8 . . ?
C11 C12 H12A 117.8 . . ?
C12 C13 C14 117.84(17) . . ?
C12 C13 C33 120.72(17) . . ?
C14 C13 C33 121.43(16) . . ?
O2 C14 C9 118.76(16) . . ?
O2 C14 C13 122.23(16) . . ?
C9 C14 C13 119.01(16) . . ?
N1 C15 C16 113.58(15) . . ?
N1 C15 H15A 108.8 . . ?
C16 C15 H15A 108.8 . . ?
N1 C15 H15B 108.8 . . ?
C16 C15 H15B 108.8 . . ?
H15A C15 H15B 107.7 . . ?
N2 C16 C17 121.9(2) . . ?
N2 C16 C15 117.13(16) . . ?
C17 C16 C15 120.8(2) . . ?
C18 C17 C16 119.3(2) . . ?
C18 C17 H17A 120.4 . . ?
C16 C17 H17A 120.4 . . ?
C17 C18 C19 118.9(2) . . ?
C17 C18 H18A 120.5 . . ?
C19 C18 H18A 120.5 . . ?
C20 C19 C18 118.6(2) . . ?
C20 C19 H19A 120.7 . . ?
C18 C19 H19A 120.7 . . ?
N2 C20 C19 123.6(2) . . ?
N2 C20 H20A 118.2 . . ?
C19 C20 H20A 118.2 . . ?
C24 C21 C22 111.3(3) . . ?
C24 C21 C23 107.2(3) . . ?
C22 C21 C23 107.3(4) . . ?
C24 C21 C4 113.6(2) . . ?
C22 C21 C4 108.5(2) . . ?
C23 C21 C4 108.7(3) . . ?
C21 C22 H22A 109.5 . . ?
C21 C22 H22B 109.5 . . ?
H22A C22 H22B 109.5 . . ?
C21 C22 H22C 109.5 . . ?
H22A C22 H22C 109.5 . . ?
H22B C22 H22C 109.5 . . ?
C21 C23 H23A 109.5 . . ?
C21 C23 H23B 109.5 . . ?
H23A C23 H23B 109.5 . . ?
C21 C23 H23C 109.5 . . ?
H23A C23 H23C 109.5 . . ?
H23B C23 H23C 109.5 . . ?
C21 C24 H24A 109.5 . . ?
C21 C24 H24B 109.5 . . ?
H24A C24 H24B 109.5 . . ?
C21 C24 H24C 109.5 . . ?
H24A C24 H24C 109.5 . . ?
H24B C24 H24C 109.5 . . ?
C27 C25 C26 110.0(2) . . ?
C27 C25 C28 107.41(19) . . ?
C26 C25 C28 106.2(2) . . ?
C27 C25 C2 109.01(18) . . ?
C26 C25 C2 111.29(17) . . ?
C28 C25 C2 112.78(18) . . ?
C25 C26 H26A 109.5 . . ?
C25 C26 H26B 109.5 . . ?
H26A C26 H26B 109.5 . . ?
C25 C26 H26C 109.5 . . ?
H26A C26 H26C 109.5 . . ?
H26B C26 H26C 109.5 . . ?
C25 C27 H27A 109.5 . . ?
C25 C27 H27B 109.5 . . ?
H27A C27 H27B 109.5 . . ?
C25 C27 H27C 109.5 . . ?
H27A C27 H27C 109.5 . . ?
H27B C27 H27C 109.5 . . ?
C25 C28 H28A 109.5 . . ?
C25 C28 H28B 109.5 . . ?
H28A C28 H28B 109.5 . . ?
C25 C28 H28C 109.5 . . ?
H28A C28 H28C 109.5 . . ?
H28B C28 H28C 109.5 . . ?
C30' C29 C32 132.7(4) . . ?
C30' C29 C32' 108.9(10) . . ?
C32 C29 C32' 57.1(7) . . ?
C30' C29 C31 52.5(8) . . ?
C32 C29 C31 108.1(4) . . ?
C32' C29 C31 142.2(4) . . ?
C30' C29 C31' 108.5(12) . . ?
C32 C29 C31' 54.4(11) . . ?
C32' C29 C31' 110.7(13) . . ?
C31 C29 C31' 59.6(12) . . ?
C30' C29 C11 113.7(4) . . ?
C32 C29 C11 113.5(3) . . ?
C32' C29 C11 108.7(4) . . ?
C31 C29 C11 109.0(2) . . ?
C31' C29 C11 106.3(5) . . ?
C30' C29 C30 57.5(8) . . ?
C32 C29 C30 108.4(4) . . ?
C32' C29 C30 56.0(8) . . ?
C31 C29 C30 108.6(4) . . ?
C31' C29 C30 144.6(5) . . ?
C11 C29 C30 109.1(3) . . ?
C29 C30 H30A 109.5 . . ?
C29 C30 H30B 109.5 . . ?
H30A C30 H30B 109.5 . . ?
C29 C30 H30C 109.5 . . ?
H30A C30 H30C 109.5 . . ?
H30B C30 H30C 109.5 . . ?
C29 C31 H31A 109.5 . . ?
C29 C31 H31B 109.5 . . ?
H31A C31 H31B 109.5 . . ?
C29 C31 H31C 109.5 . . ?
H31A C31 H31C 109.5 . . ?
H31B C31 H31C 109.5 . . ?
C29 C32 H32A 109.5 . . ?
C29 C32 H32B 109.5 . . ?
H32A C32 H32B 109.5 . . ?
C29 C32 H32C 109.5 . . ?
H32A C32 H32C 109.5 . . ?
H32B C32 H32C 109.5 . . ?
C29 C30' H30D 109.5 . . ?
C29 C30' H30E 109.5 . . ?
H30D C30' H30E 109.5 . . ?
C29 C30' H30F 109.5 . . ?
H30D C30' H30F 109.5 . . ?
H30E C30' H30F 109.5 . . ?
C29 C31' H31D 109.5 . . ?
C29 C31' H31E 109.5 . . ?
H31D C31' H31E 109.5 . . ?
C29 C31' H31F 109.5 . . ?
H31D C31' H31F 109.5 . . ?
H31E C31' H31F 109.5 . . ?
C29 C32' H32D 109.5 . . ?
C29 C32' H32E 109.5 . . ?
H32D C32' H32E 109.5 . . ?
C29 C32' H32F 109.5 . . ?
H32D C32' H32F 109.5 . . ?
H32E C32' H32F 109.5 . . ?
C34 C33 C36 107.5(2) . . ?
C34 C33 C35 110.7(2) . . ?
C36 C33 C35 106.9(2) . . ?
C34 C33 C13 110.14(19) . . ?
C36 C33 C13 112.08(17) . . ?
C35 C33 C13 109.39(18) . . ?
C33 C34 H34A 109.5 . . ?
C33 C34 H34B 109.5 . . ?
H34A C34 H34B 109.5 . . ?
C33 C34 H34C 109.5 . . ?
H34A C34 H34C 109.5 . . ?
H34B C34 H34C 109.5 . . ?
C33 C35 H35A 109.5 . . ?
C33 C35 H35B 109.5 . . ?
H35A C35 H35B 109.5 . . ?
C33 C35 H35C 109.5 . . ?
H35A C35 H35C 109.5 . . ?
H35B C35 H35C 109.5 . . ?
C33 C36 H36A 109.5 . . ?
C33 C36 H36B 109.5 . . ?
H36A C36 H36B 109.5 . . ?
C33 C36 H36C 109.5 . . ?
H36A C36 H36C 109.5 . . ?
H36B C36 H36C 109.5 . . ?

loop_
_geom_bond_atom_site_label_1
_geom_bond_atom_site_label_2
_geom_bond_distance
_geom_bond_site_symmetry_2
_geom_bond_publ_flag
Li O2 1.893(3) . ?
Li O1 1.975(3) . ?
Li N1 2.069(4) . ?
Li N2 2.104(3) . ?
O1 C1 1.381(2) . ?
O1 H1 1.04(3) . ?
O2 C14 1.358(2) . ?
N1 C15 1.470(2) . ?
N1 C7 1.478(2) . ?
N1 C8 1.478(2) . ?
N2 C16 1.337(3) . ?
N2 C20 1.341(3) . ?
C1 C2 1.403(3) . ?
C1 C6 1.405(3) . ?
C2 C3 1.398(3) . ?
C2 C25 1.542(3) . ?
C3 C4 1.381(3) . ?
C3 H3A 0.9300 . ?
C4 C5 1.384(3) . ?
C4 C21 1.541(3) . ?
C5 C6 1.382(3) . ?
C5 H5A 0.9300 . ?
C6 C7 1.503(3) . ?
C7 H7A 0.9700 . ?
C7 H7B 0.9700 . ?
C8 C9 1.507(3) . ?
C8 H8A 0.9700 . ?
C8 H8B 0.9700 . ?
C9 C10 1.393(2) . ?
C9 C14 1.409(3) . ?
C10 C11 1.395(3) . ?
C10 H10A 0.9300 . ?
C11 C12 1.392(3) . ?
C11 C29 1.537(3) . ?
C12 C13 1.388(3) . ?
C12 H12A 0.9300 . ?
C13 C14 1.418(3) . ?
C13 C33 1.545(3) . ?
C15 C16 1.501(3) . ?
C15 H15A 0.9700 . ?
C15 H15B 0.9700 . ?
C16 C17 1.396(3) . ?
C17 C18 1.373(4) . ?
C17 H17A 0.9300 . ?
C18 C19 1.377(4) . ?
C18 H18A 0.9300 . ?
C19 C20 1.372(3) . ?
C19 H19A 0.9300 . ?
C20 H20A 0.9300 . ?
C21 C24 1.483(4) . ?
C21 C22 1.488(4) . ?
C21 C23 1.519(5) . ?
C22 H22A 0.9600 . ?
C22 H22B 0.9600 . ?
C22 H22C 0.9600 . ?
C23 H23A 0.9600 . ?
C23 H23B 0.9600 . ?
C23 H23C 0.9600 . ?
C24 H24A 0.9600 . ?
C24 H24B 0.9600 . ?
C24 H24C 0.9600 . ?
C25 C27 1.521(3) . ?
C25 C26 1.530(3) . ?
C25 C28 1.532(3) . ?
C26 H26A 0.9600 . ?
C26 H26B 0.9600 . ?
C26 H26C 0.9600 . ?
C27 H27A 0.9600 . ?
C27 H27B 0.9600 . ?
C27 H27C 0.9600 . ?
C28 H28A 0.9600 . ?
C28 H28B 0.9600 . ?
C28 H28C 0.9600 . ?
C29 C30' 1.448(10) . ?
C29 C32 1.482(6) . ?
C29 C32' 1.506(11) . ?
C29 C31 1.529(5) . ?
C29 C31' 1.536(12) . ?
C29 C30 1.555(6) . ?
C30 H30A 0.9600 . ?
C30 H30B 0.9600 . ?
C30 H30C 0.9600 . ?
C31 H31A 0.9600 . ?
C31 H31B 0.9600 . ?
C31 H31C 0.9600 . ?
C32 H32A 0.9600 . ?
C32 H32B 0.9600 . ?
C32 H32C 0.9600 . ?
C30' H30D 0.9600 . ?
C30' H30E 0.9600 . ?
C30' H30F 0.9600 . ?
C31' H31D 0.9600 . ?
C31' H31E 0.9600 . ?
C31' H31F 0.9600 . ?
C32' H32D 0.9600 . ?
C32' H32E 0.9600 . ?
C32' H32F 0.9600 . ?
C33 C34 1.521(3) . ?
C33 C36 1.531(3) . ?
C33 C35 1.532(3) . ?
C34 H34A 0.9600 . ?
C34 H34B 0.9600 . ?
C34 H34C 0.9600 . ?
C35 H35A 0.9600 . ?
C35 H35B 0.9600 . ?
C35 H35C 0.9600 . ?
C36 H36A 0.9600 . ?
C36 H36B 0.9600 . ?
C36 H36C 0.9600 . ?
